data_7011343
loop_
_publ_author_name
'Anna M. Kutasi'
'Stuart R. Batten'
'Boujemaa Moubaraki'
'Keith S. Murray'

_publ_section_title
;
 New 2D coordination polymers containing both bi- and tri-dentate
 dicyanamide bridges and intercalated phenazine
;
_journal_issue 6
_journal_name_full 'J. Chem. Soc., Dalton Trans.'
_journal_page_first 819
_journal_page_last 821
_journal_paper_doi 10.1039/b110920k
_journal_year 2002
_chemical_formula_sum 'C16 H10 Co N8 O'
_chemical_formula_weight 389.25
_chemical_name_systematic
; 
? 
;
_space_group_IT_number 60
_symmetry_cell_setting orthorhombic
_symmetry_space_group_name_Hall '-P 2n 2ab'
_symmetry_space_group_name_H-M 'P b c n'
_atom_sites_solution_hydrogens geom
_atom_sites_solution_primary direct
_atom_sites_solution_secondary difmap
_audit_creation_method SHELXL-97
_cell_angle_alpha 90.00
_cell_angle_beta 90.00
_cell_angle_gamma 90.00
_cell_formula_units_Z 8
_cell_length_a 22.3876(4)
_cell_length_b 7.41100(10)
_cell_length_c 19.5978(3)
_cell_measurement_temperature 123(2)
_cell_volume 3251.56(9)
_computing_structure_refinement 'SHELXL-97 (Sheldrick, 1997)'
_computing_structure_solution 'SHELXS-97 (Sheldrick, 1990)'
_diffrn_ambient_temperature 123(2)
_diffrn_measured_fraction_theta_full 0.998
_diffrn_measured_fraction_theta_max 0.994
_diffrn_measurement_device_type 'Nonius KappaCCD'
_diffrn_measurement_method 'phi and omega scans'
_diffrn_radiation_monochromator graphite
_diffrn_radiation_source 'fine-focus sealed tube'
_diffrn_radiation_type MoK\a
_diffrn_radiation_wavelength 0.71073
_diffrn_reflns_av_R_equivalents 0.0375
_diffrn_reflns_av_sigmaI/netI 0.0292
_diffrn_reflns_limit_h_max 29
_diffrn_reflns_limit_h_min -29
_diffrn_reflns_limit_k_max 9
_diffrn_reflns_limit_k_min -9
_diffrn_reflns_limit_l_max 25
_diffrn_reflns_limit_l_min -25
_diffrn_reflns_number 32505
_diffrn_reflns_theta_full 27.50
_diffrn_reflns_theta_max 28.30
_diffrn_reflns_theta_min 2.27
_exptl_absorpt_coefficient_mu 1.080
_exptl_absorpt_correction_T_max 0.8997
_exptl_absorpt_correction_T_min 0.7740
_exptl_absorpt_correction_type integration
_exptl_crystal_colour orange
_exptl_crystal_density_diffrn 1.590
_exptl_crystal_density_method 'not measured'
_exptl_crystal_description rod
_exptl_crystal_F_000 1576
_exptl_crystal_size_max 0.25
_exptl_crystal_size_mid 0.10
_exptl_crystal_size_min 0.10
_refine_diff_density_max 0.291
_refine_diff_density_min -0.523
_refine_diff_density_rms 0.064
_refine_ls_extinction_method none
_refine_ls_goodness_of_fit_ref 1.048
_refine_ls_hydrogen_treatment mixed
_refine_ls_matrix_type full
_refine_ls_number_parameters 245
_refine_ls_number_reflns 4006
_refine_ls_number_restraints 0
_refine_ls_restrained_S_all 1.048
_refine_ls_R_factor_all 0.0608
_refine_ls_R_factor_gt 0.0360
_refine_ls_shift/su_max 0.000
_refine_ls_shift/su_mean 0.000
_refine_ls_structure_factor_coef Fsqd
_refine_ls_weighting_details 'calc w=1/[\s^2^(Fo^2^)+(0.0301P)^2^+3.3751P] where P=(Fo^2^+2Fc^2^)/3'
_refine_ls_weighting_scheme calc
_refine_ls_wR_factor_gt 0.0806
_refine_ls_wR_factor_ref 0.0896
_reflns_number_gt 2870
_reflns_number_total 4006
_reflns_threshold_expression >2sigma(I)
_cod_data_source_file b110920k.txt
_cod_data_source_block Co(dca)2(H2O).phz
_cod_depositor_comments
;
The following automatic conversions were performed:
'_symmetry_cell_setting' value 'Orthorhombic' changed to 'orthorhombic'
according to '/home/saulius/struct/CIF-dictionaries/cif_core.dic'
dictionary named 'cif_core.dic' version 2.4.1 from 2010-06-29.

Automatic conversion script
Id: cif_fix_enum 1527 2010-12-29 10:47:43Z saulius 
;
_cod_original_sg_symbol_H-M Pbcn
_cod_database_code 7011343

loop_
_symmetry_equiv_pos_as_xyz
'x, y, z'
'-x+1/2, -y+1/2, z+1/2'
'x+1/2, -y+1/2, -z'
'-x, y, -z+1/2'
'-x, -y, -z'
'x-1/2, y-1/2, -z-1/2'
'-x-1/2, y-1/2, z'
'x, -y, z-1/2'

loop_
_atom_site_label
_atom_site_type_symbol
_atom_site_fract_x
_atom_site_fract_y
_atom_site_fract_z
_atom_site_U_iso_or_equiv
_atom_site_adp_type
_atom_site_occupancy
_atom_site_symmetry_multiplicity
_atom_site_calc_flag
_atom_site_refinement_flags
_atom_site_disorder_assembly
_atom_site_disorder_group
Co1 Co 0.5000 -0.00761(5) 0.2500 0.01153(10) Uani 1 2 d S . .
Co2 Co 0.5000 0.5000 0.5000 0.01030(10) Uani 1 2 d S . .
O1 O 0.59023(7) 0.5425(2) 0.50696(8) 0.0221(3) Uani 1 1 d . . .
H1 H 0.6182(14) 0.467(4) 0.5053(13) 0.040(8) Uiso 1 1 d . . .
H2 H 0.6064(14) 0.633(4) 0.4977(14) 0.048(10) Uiso 1 1 d . . .
N1 N 0.70107(7) 0.3675(2) 0.49948(8) 0.0163(3) Uani 1 1 d . . .
C2 C 0.72442(9) 0.3000(3) 0.44182(10) 0.0173(4) Uani 1 1 d . . .
C3 C 0.68561(10) 0.2421(3) 0.38811(11) 0.0221(5) Uani 1 1 d . . .
H3A H 0.6435 0.2493 0.3936 0.027 Uiso 1 1 calc R . .
C4 C 0.70919(10) 0.1769(3) 0.32926(11) 0.0253(5) Uani 1 1 d . . .
H4A H 0.6833 0.1385 0.2937 0.030 Uiso 1 1 calc R . .
C5 C 0.77198(10) 0.1653(3) 0.31996(11) 0.0260(5) Uani 1 1 d . . .
H5A H 0.7874 0.1206 0.2781 0.031 Uiso 1 1 calc R . .
C6 C 0.81028(10) 0.2167(3) 0.36972(11) 0.0245(5) Uani 1 1 d . . .
H6A H 0.8522 0.2075 0.3627 0.029 Uiso 1 1 calc R . .
C7 C 0.78779(9) 0.2846(3) 0.43268(10) 0.0182(4) Uani 1 1 d . . .
N8 N 0.82629(7) 0.3333(2) 0.48235(9) 0.0198(4) Uani 1 1 d . . .
C9 C 0.80302(9) 0.4020(3) 0.53952(10) 0.0178(4) Uani 1 1 d . . .
C10 C 0.84139(10) 0.4575(3) 0.59349(11) 0.0235(5) Uani 1 1 d . . .
H10A H 0.8834 0.4426 0.5892 0.028 Uiso 1 1 calc R . .
C11 C 0.81830(10) 0.5319(3) 0.65127(11) 0.0262(5) Uani 1 1 d . . .
H11A H 0.8444 0.5694 0.6868 0.031 Uiso 1 1 calc R . .
C12 C 0.75558(10) 0.5538(3) 0.65897(10) 0.0234(5) Uani 1 1 d . . .
H12A H 0.7404 0.6081 0.6993 0.028 Uiso 1 1 calc R . .
C13 C 0.71708(9) 0.4988(3) 0.60982(10) 0.0200(4) Uani 1 1 d . . .
H13A H 0.6752 0.5118 0.6163 0.024 Uiso 1 1 calc R . .
C14 C 0.73960(8) 0.4212(3) 0.54830(10) 0.0158(4) Uani 1 1 d . . .
N23 N 0.50574(7) -0.0034(2) 0.36270(8) 0.0163(3) Uani 1 1 d . . .
C21 C 0.50162(8) -0.1540(3) 0.39848(10) 0.0145(4) Uani 1 1 d . . .
N21 N 0.49741(8) -0.2902(2) 0.42643(9) 0.0187(4) Uani 1 1 d . . .
C22 C 0.50939(8) 0.1491(3) 0.39817(9) 0.0139(4) Uani 1 1 d . . .
N22 N 0.51215(7) 0.2856(2) 0.42640(8) 0.0176(4) Uani 1 1 d . . .
N33 N 0.61159(8) 0.4911(2) 0.22941(11) 0.0295(5) Uani 1 1 d . . .
C31 C 0.58359(9) 0.3384(3) 0.23825(10) 0.0165(4) Uani 1 1 d . . .
N31 N 0.56364(8) 0.1964(2) 0.24506(8) 0.0181(4) Uani 1 1 d . . .
C32 C 0.58290(9) 0.6428(3) 0.23830(10) 0.0165(4) Uani 1 1 d . . .
N32 N 0.56278(8) 0.7847(2) 0.24532(8) 0.0178(4) Uani 1 1 d . . .

loop_
_atom_site_aniso_label
_atom_site_aniso_U_11
_atom_site_aniso_U_22
_atom_site_aniso_U_33
_atom_site_aniso_U_23
_atom_site_aniso_U_13
_atom_site_aniso_U_12
Co1 0.01536(18) 0.00865(18) 0.01059(17) 0.000 0.00050(14) 0.000
Co2 0.01122(17) 0.00853(17) 0.01115(17) 0.00009(13) -0.00004(13) -0.00058(14)
O1 0.0109(7) 0.0145(8) 0.0408(10) 0.0008(7) 0.0003(6) -0.0010(6)
N1 0.0151(8) 0.0153(8) 0.0185(9) 0.0021(7) -0.0013(7) 0.0013(7)
C2 0.0203(10) 0.0149(9) 0.0167(10) 0.0015(8) -0.0008(8) 0.0035(9)
C3 0.0213(11) 0.0208(11) 0.0242(11) -0.0006(9) -0.0060(8) 0.0023(9)
C4 0.0371(13) 0.0199(11) 0.0190(11) -0.0011(9) -0.0069(9) 0.0032(10)
C5 0.0395(13) 0.0208(11) 0.0178(11) -0.0007(8) 0.0011(9) 0.0080(10)
C6 0.0256(11) 0.0224(11) 0.0255(12) 0.0013(9) 0.0045(9) 0.0057(9)
C7 0.0207(10) 0.0152(9) 0.0186(10) 0.0027(8) 0.0003(8) 0.0042(9)
N8 0.0173(8) 0.0199(9) 0.0222(9) 0.0024(7) 0.0005(7) 0.0021(7)
C9 0.0188(10) 0.0149(9) 0.0196(10) 0.0043(8) -0.0011(8) 0.0000(8)
C10 0.0187(10) 0.0243(11) 0.0275(12) 0.0021(9) -0.0065(9) -0.0016(9)
C11 0.0315(12) 0.0234(11) 0.0237(11) 0.0031(9) -0.0108(9) -0.0057(10)
C12 0.0356(12) 0.0183(10) 0.0163(10) -0.0001(8) 0.0001(9) -0.0004(9)
C13 0.0236(10) 0.0160(10) 0.0203(10) 0.0024(8) 0.0035(8) 0.0012(9)
C14 0.0175(10) 0.0139(10) 0.0160(9) 0.0038(8) -0.0007(8) 0.0015(8)
N23 0.0279(9) 0.0090(7) 0.0119(8) 0.0013(6) 0.0010(7) -0.0003(7)
C21 0.0166(9) 0.0151(9) 0.0119(9) -0.0032(7) -0.0002(8) 0.0002(8)
N21 0.0264(9) 0.0130(8) 0.0166(9) 0.0004(7) -0.0018(7) -0.0010(8)
C22 0.0160(10) 0.0148(9) 0.0109(9) 0.0025(7) 0.0020(7) -0.0001(8)
N22 0.0250(9) 0.0131(8) 0.0147(8) -0.0005(7) 0.0016(7) 0.0003(7)
N33 0.0192(9) 0.0117(9) 0.0576(14) -0.0004(8) 0.0120(9) -0.0005(8)
C31 0.0138(9) 0.0154(10) 0.0202(11) -0.0008(8) 0.0012(8) 0.0046(8)
N31 0.0191(9) 0.0158(9) 0.0196(9) -0.0005(7) 0.0011(7) -0.0009(7)
C32 0.0139(9) 0.0158(10) 0.0197(11) 0.0021(8) 0.0017(8) -0.0039(8)
N32 0.0181(8) 0.0136(8) 0.0216(9) 0.0016(7) 0.0009(7) -0.0001(7)

loop_
_atom_type_symbol
_atom_type_description
_atom_type_scat_dispersion_real
_atom_type_scat_dispersion_imag
_atom_type_scat_source
C C 0.0033 0.0016 'International Tables Vol C Tables 4.2.6.8 and 6.1.1.4'
H H 0.0000 0.0000 'International Tables Vol C Tables 4.2.6.8 and 6.1.1.4'
N N 0.0061 0.0033 'International Tables Vol C Tables 4.2.6.8 and 6.1.1.4'
O O 0.0106 0.0060 'International Tables Vol C Tables 4.2.6.8 and 6.1.1.4'
Co Co 0.3494 0.9721 'International Tables Vol C Tables 4.2.6.8 and 6.1.1.4'

loop_
_geom_angle_atom_site_label_1
_geom_angle_atom_site_label_2
_geom_angle_atom_site_label_3
_geom_angle
_geom_angle_site_symmetry_1
_geom_angle_site_symmetry_3
_geom_angle_publ_flag
N31 Co1 N31 86.73(9) . 4_655 ?
N31 Co1 N32 179.09(7) . 4_645 ?
N31 Co1 N32 94.17(7) 4_655 4_645 ?
N31 Co1 N32 94.17(7) . 1_545 ?
N31 Co1 N32 179.09(7) 4_655 1_545 ?
N32 Co1 N32 84.93(9) 4_645 1_545 ?
N31 Co1 N23 89.79(6) . . ?
N31 Co1 N23 89.02(6) 4_655 . ?
N32 Co1 N23 90.33(6) 4_645 . ?
N32 Co1 N23 90.87(6) 1_545 . ?
N31 Co1 N23 89.02(6) . 4_655 ?
N31 Co1 N23 89.79(6) 4_655 4_655 ?
N32 Co1 N23 90.87(6) 4_645 4_655 ?
N32 Co1 N23 90.33(6) 1_545 4_655 ?
N23 Co1 N23 178.37(8) . 4_655 ?
O1 Co2 O1 180.0 5_666 . ?
O1 Co2 N21 87.68(7) 5_666 5_656 ?
O1 Co2 N21 92.32(7) . 5_656 ?
O1 Co2 N21 92.32(7) 5_666 1_565 ?
O1 Co2 N21 87.68(7) . 1_565 ?
N21 Co2 N21 180.00(7) 5_656 1_565 ?
O1 Co2 N22 91.91(6) 5_666 5_666 ?
O1 Co2 N22 88.09(6) . 5_666 ?
N21 Co2 N22 95.09(6) 5_656 5_666 ?
N21 Co2 N22 84.91(6) 1_565 5_666 ?
O1 Co2 N22 88.09(6) 5_666 . ?
O1 Co2 N22 91.91(6) . . ?
N21 Co2 N22 84.91(6) 5_656 . ?
N21 Co2 N22 95.09(6) 1_565 . ?
N22 Co2 N22 180.0 5_666 . ?
Co2 O1 H1 129(2) . . ?
Co2 O1 H2 125(2) . . ?
H1 O1 H2 102(3) . . ?
C2 N1 C14 117.28(17) . . ?
N1 C2 C3 119.65(18) . . ?
N1 C2 C7 121.34(18) . . ?
C3 C2 C7 119.01(18) . . ?
C4 C3 C2 119.7(2) . . ?
C4 C3 H3A 120.1 . . ?
C2 C3 H3A 120.1 . . ?
C3 C4 C5 121.0(2) . . ?
C3 C4 H4A 119.5 . . ?
C5 C4 H4A 119.5 . . ?
C6 C5 C4 121.2(2) . . ?
C6 C5 H5A 119.4 . . ?
C4 C5 H5A 119.4 . . ?
C5 C6 C7 120.0(2) . . ?
C5 C6 H6A 120.0 . . ?
C7 C6 H6A 120.0 . . ?
N8 C7 C6 119.58(19) . . ?
N8 C7 C2 121.36(18) . . ?
C6 C7 C2 119.06(19) . . ?
C9 N8 C7 117.24(17) . . ?
N8 C9 C10 119.85(18) . . ?
N8 C9 C14 121.54(18) . . ?
C10 C9 C14 118.61(19) . . ?
C11 C10 C9 120.4(2) . . ?
C11 C10 H10A 119.8 . . ?
C9 C10 H10A 119.8 . . ?
C10 C11 C12 120.7(2) . . ?
C10 C11 H11A 119.7 . . ?
C12 C11 H11A 119.7 . . ?
C13 C12 C11 121.21(19) . . ?
C13 C12 H12A 119.4 . . ?
C11 C12 H12A 119.4 . . ?
C12 C13 C14 119.78(19) . . ?
C12 C13 H13A 120.1 . . ?
C14 C13 H13A 120.1 . . ?
N1 C14 C13 119.48(17) . . ?
N1 C14 C9 121.19(18) . . ?
C13 C14 C9 119.32(18) . . ?
C21 N23 C22 116.42(16) . . ?
C21 N23 Co1 120.91(12) . . ?
C22 N23 Co1 122.52(12) . . ?
N21 C21 N23 176.3(2) . . ?
C21 N21 Co2 164.35(16) . 1_545 ?
N22 C22 N23 177.1(2) . . ?
C22 N22 Co2 163.01(16) . . ?
C31 N33 C32 119.50(18) . . ?
N31 C31 N33 174.0(2) . . ?
C31 N31 Co1 159.39(16) . . ?
N32 C32 N33 173.4(2) . . ?
C32 N32 Co1 160.36(16) . 1_565 ?

loop_
_geom_bond_atom_site_label_1
_geom_bond_atom_site_label_2
_geom_bond_distance
_geom_bond_site_symmetry_2
_geom_bond_publ_flag
Co1 N31 2.0798(17) . ?
Co1 N31 2.0798(17) 4_655 ?
Co1 N32 2.0861(17) 4_645 ?
Co1 N32 2.0861(17) 1_545 ?
Co1 N23 2.2126(16) . ?
Co1 N23 2.2126(16) 4_655 ?
Co2 O1 2.0490(15) 5_666 ?
Co2 O1 2.0490(15) . ?
Co2 N21 2.1213(16) 5_656 ?
Co2 N21 2.1213(16) 1_565 ?
Co2 N22 2.1630(16) 5_666 ?
Co2 N22 2.1630(16) . ?
O1 H1 0.84(3) . ?
O1 H2 0.78(3) . ?
N1 C2 1.342(2) . ?
N1 C14 1.348(2) . ?
C2 C3 1.431(3) . ?
C2 C7 1.434(3) . ?
C3 C4 1.357(3) . ?
C3 H3A 0.9500 . ?
C4 C5 1.420(3) . ?
C4 H4A 0.9500 . ?
C5 C6 1.353(3) . ?
C5 H5A 0.9500 . ?
C6 C7 1.425(3) . ?
C6 H6A 0.9500 . ?
C7 N8 1.349(3) . ?
N8 C9 1.337(3) . ?
C9 C10 1.423(3) . ?
C9 C14 1.437(3) . ?
C10 C11 1.361(3) . ?
C10 H10A 0.9500 . ?
C11 C12 1.422(3) . ?
C11 H11A 0.9500 . ?
C12 C13 1.356(3) . ?
C12 H12A 0.9500 . ?
C13 C14 1.428(3) . ?
C13 H13A 0.9500 . ?
N23 C21 1.321(2) . ?
N23 C22 1.329(2) . ?
C21 N21 1.153(2) . ?
N21 Co2 2.1213(16) 1_545 ?
C22 N22 1.154(2) . ?
N33 C31 1.306(3) . ?
N33 C32 1.306(3) . ?
C31 N31 1.151(3) . ?
C32 N32 1.153(3) . ?
N32 Co1 2.0861(17) 1_565 ?
